data_4033025
loop_
_publ_author_name
'Wu, Wanqing'
'Lin, Zhiming'
'Zhu, Chuanle'
'Chen, Pengquan'
'Li, Jiawei'
'Jiang, Huanfeng'

_publ_section_title
;
 Transition-Metal-Free [3+2] Cycloaddition of Dehydroaminophosphonates and
 N-Tosylhydrazones: Access to Aminocyclopropanephosphonates with Adjacent
 Quaternary-Tetrasubstituted Carbon Centers.
;
_journal_issue 23
_journal_name_full 'The Journal of organic chemistry'
_journal_page_first 12746
_journal_page_last 12756
_journal_paper_doi 10.1021/acs.joc.7b01862
_journal_volume 82
_journal_year 2017
_chemical_formula_moiety 'C17 H23 F3 N O4 P, 0.5(H2 O)'
_chemical_formula_sum 'C17 H24 F3 N O4.5 P'
_chemical_formula_weight 402.34
_space_group_crystal_system monoclinic
_space_group_IT_number 14
_space_group_name_Hall '-P 2yn'
_space_group_name_H-M_alt 'P 1 21/n 1'
_symmetry_space_group_name_Hall '-P 2yn'
_symmetry_space_group_name_H-M 'P 1 21/n 1'
_atom_sites_solution_hydrogens mixed
_atom_sites_solution_primary dual
_audit_creation_date 2017-03-01
_audit_creation_method
;
Olex2 1.2
(compiled 2017.02.23 svn.r3390 for OlexSys, GUI svn.r5320)
;
_cell_angle_alpha 90
_cell_angle_beta 94.550(3)
_cell_angle_gamma 90
_cell_formula_units_Z 8
_cell_length_a 18.3954(6)
_cell_length_b 10.8878(4)
_cell_length_c 19.5641(7)
_cell_measurement_reflns_used 7679
_cell_measurement_temperature 100.01(10)
_cell_measurement_theta_max 73.6310
_cell_measurement_theta_min 4.5350
_cell_volume 3906.1(2)
_computing_cell_refinement 'CrysAlisPro 1.171.38.43f (Rigaku OD, 2015)'
_computing_data_collection 'CrysAlisPro 1.171.38.43f (Rigaku OD, 2015)'
_computing_data_reduction 'CrysAlisPro 1.171.38.43f (Rigaku OD, 2015)'
_computing_molecular_graphics 'Olex2 (Dolomanov et al., 2009)'
_computing_publication_material 'Olex2 (Dolomanov et al., 2009)'
_computing_structure_refinement 'ShelXL (Sheldrick, 2015)'
_computing_structure_solution 'ShelXT (Sheldrick, 2015)'
_diffrn_ambient_environment N~2~
_diffrn_ambient_temperature 100.01(10)
_diffrn_detector 'CCD plate'
_diffrn_detector_area_resol_mean 5.2684
_diffrn_detector_type AtlasS2
_diffrn_measured_fraction_theta_full 0.998
_diffrn_measured_fraction_theta_max 0.967
_diffrn_measurement_details
;
List of Runs (angles in degrees, time in seconds):

  # Type    Start    End  Width  t~exp~   \w     \q     \k     \f   Frames
--------------------------------------------------------------------------
  1  \w    -88.00 -21.00   1.00    1.00    --  -40.48 125.00 -90.00   67
  2  \w    -99.00 -21.00   1.00    1.00    --  -40.48 -37.00  60.00   78
  3  \w   -114.00 -16.00   1.00    1.00    --  -40.48 -37.00 -30.00   98
  4  \w     56.00  85.00   1.00    1.00    --   40.48-125.00-180.00   29
  5  \w     35.00 128.00   1.00    1.00    --  107.58 -45.00 -60.00   93
  6  \w     86.00 178.00   1.00    1.00    --  107.58  61.00  90.00   92
  7  \w     48.00 135.00   1.00    1.00    --  107.58 -61.00  30.00   87
  8  \w     45.00 109.00   1.00    1.00    --  107.58 -94.00 -30.00   64
  9  \w     26.00 108.00   1.00    1.00    --  107.58 -94.00-120.00   82
;
_diffrn_measurement_device 'four-circle diffractometer'
_diffrn_measurement_device_type 'SuperNova, Dual, Cu at zero, AtlasS2'
_diffrn_measurement_method '\w scans'
_diffrn_orient_matrix_type 'CrysAlisPro convention (1999,Acta A55,543-557)'
_diffrn_orient_matrix_UB_11 -0.0067475000
_diffrn_orient_matrix_UB_12 0.0530179000
_diffrn_orient_matrix_UB_13 -0.0733866000
_diffrn_orient_matrix_UB_21 0.0818526000
_diffrn_orient_matrix_UB_22 0.0313737000
_diffrn_orient_matrix_UB_23 0.0066237000
_diffrn_orient_matrix_UB_31 0.0173889000
_diffrn_orient_matrix_UB_32 -0.1274418000
_diffrn_orient_matrix_UB_33 -0.0285802000
_diffrn_radiation_monochromator mirror
_diffrn_radiation_probe x-ray
_diffrn_radiation_type CuK\a
_diffrn_radiation_wavelength 1.54184
_diffrn_reflns_av_R_equivalents 0.0283
_diffrn_reflns_av_unetI/netI 0.0337
_diffrn_reflns_Laue_measured_fraction_full 0.998
_diffrn_reflns_Laue_measured_fraction_max 0.967
_diffrn_reflns_limit_h_max 21
_diffrn_reflns_limit_h_min -22
_diffrn_reflns_limit_k_max 7
_diffrn_reflns_limit_k_min -13
_diffrn_reflns_limit_l_max 18
_diffrn_reflns_limit_l_min -24
_diffrn_reflns_number 14814
_diffrn_reflns_point_group_measured_fraction_full 0.998
_diffrn_reflns_point_group_measured_fraction_max 0.967
_diffrn_reflns_theta_full 67.684
_diffrn_reflns_theta_max 73.896
_diffrn_reflns_theta_min 3.437
_diffrn_source 'micro-focus sealed X-ray tube'
_diffrn_source_type 'SuperNova (Cu) X-ray Source'
_exptl_absorpt_coefficient_mu 1.732
_exptl_absorpt_correction_T_max 1.00000
_exptl_absorpt_correction_T_min 0.67672
_exptl_absorpt_correction_type multi-scan
_exptl_absorpt_process_details
;
CrysAlisPro 1.171.38.43f (Rigaku Oxford Diffraction, 2015)
Empirical absorption correction using spherical harmonics,
 implemented in SCALE3 ABSPACK scaling algorithm.
;
_exptl_crystal_colour colorless
_exptl_crystal_density_diffrn 1.368
_exptl_crystal_description block
_exptl_crystal_F_000 1688
_exptl_crystal_size_max 0.28
_exptl_crystal_size_mid 0.25
_exptl_crystal_size_min 0.16
_refine_diff_density_max 0.955
_refine_diff_density_min -0.606
_refine_diff_density_rms 0.070
_refine_ls_extinction_coef 0.00033(6)
_refine_ls_extinction_expression Fc^*^=kFc[1+0.001xFc^2^\l^3^/sin(2\q)]^-1/4^
_refine_ls_extinction_method 'SHELXL-2016/6 (Sheldrick 2016)'
_refine_ls_goodness_of_fit_ref 1.036
_refine_ls_hydrogen_treatment constr
_refine_ls_matrix_type full
_refine_ls_number_parameters 490
_refine_ls_number_reflns 7666
_refine_ls_number_restraints 0
_refine_ls_restrained_S_all 1.036
_refine_ls_R_factor_all 0.0635
_refine_ls_R_factor_gt 0.0560
_refine_ls_shift/su_max 0.000
_refine_ls_shift/su_mean 0.000
_refine_ls_structure_factor_coef Fsqd
_refine_ls_weighting_details 'w=1/[\s^2^(Fo^2^)+(0.0740P)^2^+4.0705P] where P=(Fo^2^+2Fc^2^)/3'
_refine_ls_weighting_scheme calc
_refine_ls_wR_factor_gt 0.1429
_refine_ls_wR_factor_ref 0.1500
_reflns_Friedel_coverage 0.000
_reflns_number_gt 6687
_reflns_number_total 7666
_reflns_threshold_expression 'I > 2\s(I)'
_cod_data_source_file jo7b01862_si_003.cif
_cod_data_source_block exp_276
_cod_depositor_comments 'Adding full bibliography for 4033025--4033026.cif.'
_cod_original_formula_sum 'C17 H24 F3 N O4.50 P'
_cod_database_code 4033025
_shelx_shelxl_version_number 2016/6
_shelx_space_group_comment
;
The symmetry employed for this shelxl refinement is uniquely defined
by the following loop, which should always be used as a source of
symmetry information in preference to the above space-group names.
They are only intended as comments.
;
_shelx_estimated_absorpt_t_max 0.769
_shelx_estimated_absorpt_t_min 0.643
_reflns_odcompleteness_completeness 99.80
_reflns_odcompleteness_iscentric 1
_reflns_odcompleteness_theta 66.97
_olex2_refinement_description
;
1. Fixed Uiso
 At 1.2 times of:
  All C(H) groups, All C(H,H) groups, All N(H) groups
 At 1.5 times of:
  All C(H,H,H) groups, All O(H,H) groups
2.a Free rotating group:
 O1W(H1WA,H1WB)
2.b Secondary CH2 refined with riding coordinates:
 C00U(H00A,H00B), C10(H10A,H10B), C12(H12A,H12B), C018(H01G,H01H), C019(H01I,
 H01J), C15(H15A,H15B)
2.c Aromatic/amide H refined with riding coordinates:
 N00F(H00F), N1(H1), C00M(H00M), C00T(H00T), C00X(H00X), C4(H4), C010(H010),
 C6(H6), C7(H7), C3(H3)
2.d Idealised Me refined as rotating group:
 C013(H01A,H01B,H01C), C015(H01D,H01E,H01F), C17(H17A,H17B,H17C), C8(H8A,H8B,
 H8C), C13(H13A,H13B,H13C), C01F(H01K,H01L,H01M), C01G(H01N,H01O,H01P),
 C14(H14A,H14B,H14C)
;
_olex2_submission_special_instructions 'No special instructions were received'
_oxdiff_exptl_absorpt_empirical_details
;
Empirical correction (ABSPACK) includes:
- Absorption correction using spherical harmonics
- Frame scaling
;
_oxdiff_exptl_absorpt_empirical_full_max 1.435
_oxdiff_exptl_absorpt_empirical_full_min 0.719

loop_
_space_group_symop_operation_xyz
'x, y, z'
'-x+1/2, y+1/2, -z+1/2'
'-x, -y, -z'
'x-1/2, -y-1/2, z-1/2'

loop_
_atom_site_label
_atom_site_type_symbol
_atom_site_fract_x
_atom_site_fract_y
_atom_site_fract_z
_atom_site_U_iso_or_equiv
_atom_site_adp_type
_atom_site_occupancy
_atom_site_site_symmetry_order
_atom_site_calc_flag
_atom_site_refinement_flags_posn
P001 P 0.30512(3) 0.38633(5) 0.76427(3) 0.01812(15) Uani 1 1 d .
P002 P 0.21690(3) 0.08713(5) 0.22758(3) 0.02002(15) Uani 1 1 d .
O003 O 0.37828(8) 0.40055(15) 0.72769(8) 0.0227(3) Uani 1 1 d .
O1 O 0.22446(9) 0.20302(15) 0.18997(8) 0.0249(4) Uani 1 1 d .
O005 O 0.30831(9) 0.50079(15) 0.81290(8) 0.0237(3) Uani 1 1 d .
O006 O 0.29678(8) 0.26627(14) 0.79755(8) 0.0233(3) Uani 1 1 d .
O3 O 0.14243(9) 0.07401(15) 0.26190(8) 0.0250(4) Uani 1 1 d .
O2 O 0.21859(9) -0.03376(14) 0.18381(8) 0.0237(3) Uani 1 1 d .
O009 O 0.28977(10) 0.42452(15) 0.56896(9) 0.0294(4) Uani 1 1 d .
F00A F 0.02652(10) 0.16453(17) 0.98302(8) 0.0487(5) Uani 1 1 d .
O4 O 0.22199(10) 0.08679(16) 0.41887(9) 0.0299(4) Uani 1 1 d .
F3 F 0.53899(9) 0.17606(18) 0.01837(9) 0.0503(5) Uani 1 1 d .
F1 F 0.46470(11) 0.32317(17) 0.00230(9) 0.0510(5) Uani 1 1 d .
F00E F 0.08462(11) 0.3154(2) 1.02899(8) 0.0603(6) Uani 1 1 d .
N00F N 0.24553(10) 0.52647(17) 0.65821(9) 0.0189(4) Uani 1 1 d .
H00F H 0.237410 0.598089 0.674518 0.023 Uiso 1 1 calc R
O1W O 0.30484(13) 0.17223(18) 0.53933(12) 0.0461(5) Uani 1 1 d .
H1WA H 0.301031 0.248747 0.546892 0.069 Uiso 1 1 d G
H1WB H 0.278270 0.153168 0.503357 0.069 Uiso 1 1 d G
N1 N 0.27123(10) -0.03680(17) 0.34105(9) 0.0203(4) Uani 1 1 d .
H1 H 0.281868 -0.110996 0.330532 0.024 Uiso 1 1 calc R
F00I F -0.02156(11) 0.3408(2) 0.97799(11) 0.0754(8) Uani 1 1 d .
F2 F 0.43490(14) 0.1439(3) -0.03461(9) 0.0795(8) Uani 1 1 d .
C00K C 0.23275(11) 0.4215(2) 0.70043(11) 0.0186(4) Uani 1 1 d .
C00L C 0.26933(12) 0.5201(2) 0.59491(11) 0.0214(4) Uani 1 1 d .
C00M C 0.13638(12) 0.4472(2) 0.83741(12) 0.0223(5) Uani 1 1 d .
H00M H 0.158528 0.522715 0.831189 0.027 Uiso 1 1 calc R
C00N C 0.15287(12) 0.3985(2) 0.71445(12) 0.0207(5) Uani 1 1 d .
C16 C 0.23984(12) -0.0160(2) 0.40039(12) 0.0232(5) Uani 1 1 d .
C5 C 0.38791(12) 0.1168(2) 0.21141(12) 0.0225(5) Uani 1 1 d .
C00Q C 0.13195(11) 0.3617(2) 0.78406(11) 0.0202(4) Uani 1 1 d .
C11 C 0.28740(12) 0.0608(2) 0.29504(11) 0.0200(4) Uani 1 1 d .
C9 C 0.36768(12) 0.0817(2) 0.28163(12) 0.0217(5) Uani 1 1 d .
C00T C 0.09971(12) 0.2481(2) 0.79445(12) 0.0241(5) Uani 1 1 d .
H00T H 0.097459 0.189591 0.759709 0.029 Uiso 1 1 calc R
C00U C 0.19030(12) 0.3125(2) 0.66910(12) 0.0224(5) Uani 1 1 d .
H00A H 0.175993 0.315016 0.620320 0.027 Uiso 1 1 calc R
H00B H 0.202880 0.231435 0.686951 0.027 Uiso 1 1 calc R
C00V C 0.07460(12) 0.3085(2) 0.90835(12) 0.0245(5) Uani 1 1 d .
C2 C 0.43717(12) 0.1747(2) 0.08418(13) 0.0263(5) Uani 1 1 d .
C00X C 0.10830(12) 0.4213(2) 0.89952(12) 0.0238(5) Uani 1 1 d .
H00X H 0.111934 0.478599 0.934878 0.029 Uiso 1 1 calc R
C4 C 0.38569(12) 0.0302(2) 0.15871(12) 0.0248(5) Uani 1 1 d .
H4 H 0.367859 -0.048143 0.166374 0.030 Uiso 1 1 calc R
C10 C 0.32956(13) 0.1715(2) 0.32388(12) 0.0241(5) Uani 1 1 d .
H10A H 0.317424 0.251019 0.303749 0.029 Uiso 1 1 calc R
H10B H 0.343050 0.172992 0.372819 0.029 Uiso 1 1 calc R
C010 C 0.07085(12) 0.2215(2) 0.85638(12) 0.0259(5) Uani 1 1 d .
H010 H 0.049137 0.145713 0.862909 0.031 Uiso 1 1 calc R
C6 C 0.41488(12) 0.2336(2) 0.19893(13) 0.0251(5) Uani 1 1 d .
H6 H 0.416279 0.292722 0.233342 0.030 Uiso 1 1 calc R
C7 C 0.43966(13) 0.2628(2) 0.13575(13) 0.0269(5) Uani 1 1 d .
H7 H 0.457836 0.340810 0.127947 0.032 Uiso 1 1 calc R
C013 C 0.26613(13) 0.6396(2) 0.55601(12) 0.0245(5) Uani 1 1 d .
H01A H 0.307339 0.645307 0.528978 0.037 Uiso 1 1 calc GR
H01B H 0.267063 0.706858 0.587800 0.037 Uiso 1 1 calc GR
H01C H 0.221959 0.642823 0.526439 0.037 Uiso 1 1 calc GR
C3 C 0.40952(12) 0.0586(2) 0.09526(12) 0.0254(5) Uani 1 1 d .
H3 H 0.406987 0.000400 0.060383 0.030 Uiso 1 1 calc R
C015 C 0.09694(12) 0.4859(2) 0.67964(12) 0.0261(5) Uani 1 1 d .
H01D H 0.097943 0.562398 0.704135 0.039 Uiso 1 1 calc GR
H01E H 0.049209 0.450251 0.679546 0.039 Uiso 1 1 calc GR
H01F H 0.108390 0.500304 0.633285 0.039 Uiso 1 1 calc GR
C17 C 0.23053(13) -0.1281(2) 0.44383(12) 0.0267(5) Uani 1 1 d .
H17A H 0.266126 -0.126979 0.482458 0.040 Uiso 1 1 calc GR
H17B H 0.237054 -0.200566 0.417035 0.040 Uiso 1 1 calc GR
H17C H 0.182474 -0.128268 0.459706 0.040 Uiso 1 1 calc GR
C12 C 0.20397(13) -0.0347(2) 0.10925(11) 0.0262(5) Uani 1 1 d .
H12A H 0.225449 -0.107630 0.090751 0.031 Uiso 1 1 calc R
H12B H 0.226760 0.036432 0.090068 0.031 Uiso 1 1 calc R
C018 C 0.32107(13) 0.4914(2) 0.88736(12) 0.0287(5) Uani 1 1 d .
H01G H 0.317985 0.406031 0.901020 0.034 Uiso 1 1 calc R
H01H H 0.283680 0.536829 0.908871 0.034 Uiso 1 1 calc R
C019 C 0.40297(13) 0.2971(2) 0.68821(13) 0.0274(5) Uani 1 1 d .
H01I H 0.362363 0.262395 0.659933 0.033 Uiso 1 1 calc R
H01J H 0.423299 0.233563 0.718824 0.033 Uiso 1 1 calc R
C8 C 0.42379(13) -0.0023(2) 0.31859(13) 0.0289(5) Uani 1 1 d .
H8A H 0.426153 -0.078127 0.293785 0.043 Uiso 1 1 calc GR
H8B H 0.409984 -0.018797 0.364000 0.043 Uiso 1 1 calc GR
H8C H 0.470697 0.036787 0.321353 0.043 Uiso 1 1 calc GR
C1 C 0.46684(14) 0.2042(3) 0.01720(14) 0.0325(6) Uani 1 1 d .
C01C C 0.04127(13) 0.2830(3) 0.97433(13) 0.0321(6) Uani 1 1 d .
C15 C 0.11501(14) 0.1808(2) 0.29664(14) 0.0314(6) Uani 1 1 d .
H15A H 0.097491 0.242031 0.263273 0.038 Uiso 1 1 calc R
H15B H 0.153679 0.217123 0.326659 0.038 Uiso 1 1 calc R
C13 C 0.12386(14) -0.0329(3) 0.08831(13) 0.0335(6) Uani 1 1 d .
H13A H 0.116275 -0.041352 0.039426 0.050 Uiso 1 1 calc GR
H13B H 0.103427 0.043535 0.102061 0.050 Uiso 1 1 calc GR
H13C H 0.100548 -0.099614 0.110032 0.050 Uiso 1 1 calc GR
C01F C 0.39433(14) 0.5412(3) 0.91112(15) 0.0352(6) Uani 1 1 d .
H01K H 0.399352 0.622670 0.893340 0.053 Uiso 1 1 calc GR
H01L H 0.431531 0.489281 0.894990 0.053 Uiso 1 1 calc GR
H01M H 0.399240 0.543666 0.960322 0.053 Uiso 1 1 calc GR
C01G C 0.46023(15) 0.3438(3) 0.64377(15) 0.0387(6) Uani 1 1 d .
H01N H 0.438326 0.400020 0.610367 0.058 Uiso 1 1 calc GR
H01O H 0.481076 0.276014 0.620808 0.058 Uiso 1 1 calc GR
H01P H 0.497767 0.385322 0.671808 0.058 Uiso 1 1 calc GR
C14 C 0.05366(15) 0.1392(3) 0.33780(16) 0.0424(7) Uani 1 1 d .
H14A H 0.017778 0.096575 0.308378 0.064 Uiso 1 1 calc GR
H14B H 0.031627 0.209315 0.357534 0.064 Uiso 1 1 calc GR
H14C H 0.072492 0.085059 0.373695 0.064 Uiso 1 1 calc GR

loop_
_atom_site_aniso_label
_atom_site_aniso_U_11
_atom_site_aniso_U_22
_atom_site_aniso_U_33
_atom_site_aniso_U_23
_atom_site_aniso_U_13
_atom_site_aniso_U_12
P001 0.0182(3) 0.0167(3) 0.0202(3) 0.0012(2) 0.0063(2) -0.0012(2)
P002 0.0215(3) 0.0164(3) 0.0224(3) 0.0022(2) 0.0039(2) -0.0019(2)
O003 0.0185(7) 0.0241(8) 0.0266(8) 0.0005(7) 0.0087(6) -0.0016(6)
O1 0.0264(8) 0.0204(8) 0.0280(8) 0.0057(7) 0.0037(6) -0.0022(6)
O005 0.0303(8) 0.0215(8) 0.0198(8) -0.0007(6) 0.0060(6) -0.0007(7)
O006 0.0229(8) 0.0199(8) 0.0277(8) 0.0054(7) 0.0053(6) -0.0006(6)
O3 0.0216(8) 0.0244(8) 0.0298(9) 0.0027(7) 0.0073(6) -0.0010(6)
O2 0.0319(8) 0.0190(8) 0.0202(8) -0.0004(6) 0.0025(6) -0.0030(7)
O009 0.0407(10) 0.0212(9) 0.0283(9) -0.0035(7) 0.0144(7) 0.0022(7)
F00A 0.0600(11) 0.0530(11) 0.0351(9) 0.0101(8) 0.0158(8) -0.0182(9)
O4 0.0398(10) 0.0226(9) 0.0282(9) -0.0044(7) 0.0083(7) 0.0049(7)
F3 0.0397(9) 0.0611(12) 0.0531(11) 0.0080(9) 0.0239(8) 0.0091(8)
F1 0.0667(12) 0.0450(10) 0.0443(10) 0.0161(8) 0.0230(9) 0.0094(9)
F00E 0.0610(12) 0.0955(16) 0.0260(8) -0.0065(9) 0.0139(8) -0.0385(11)
N00F 0.0237(9) 0.0148(9) 0.0192(9) 0.0008(7) 0.0071(7) -0.0006(7)
O1W 0.0561(13) 0.0268(10) 0.0540(13) -0.0052(9) -0.0047(10) 0.0034(9)
N1 0.0271(9) 0.0138(9) 0.0207(9) 0.0005(7) 0.0056(7) 0.0009(7)
F00I 0.0584(12) 0.1059(19) 0.0689(13) 0.0410(13) 0.0486(11) 0.0424(12)
F2 0.0929(16) 0.118(2) 0.0286(9) -0.0131(11) 0.0126(10) -0.0665(15)
C00K 0.0188(10) 0.0159(10) 0.0218(10) 0.0008(8) 0.0063(8) -0.0024(8)
C00L 0.0211(10) 0.0217(11) 0.0219(11) 0.0012(9) 0.0048(8) -0.0017(9)
C00M 0.0179(10) 0.0227(11) 0.0269(11) 0.0024(9) 0.0048(8) -0.0004(8)
C00N 0.0179(10) 0.0195(11) 0.0249(11) 0.0015(9) 0.0039(8) -0.0038(8)
C16 0.0251(11) 0.0232(12) 0.0214(11) 0.0000(9) 0.0021(8) -0.0003(9)
C5 0.0177(10) 0.0224(11) 0.0276(12) 0.0005(9) 0.0032(8) 0.0007(9)
C00Q 0.0141(9) 0.0224(11) 0.0247(11) 0.0019(9) 0.0051(8) 0.0003(8)
C11 0.0223(10) 0.0161(10) 0.0220(11) 0.0000(8) 0.0043(8) -0.0010(8)
C9 0.0210(10) 0.0192(11) 0.0248(11) 0.0003(9) 0.0019(8) -0.0030(9)
C00T 0.0220(10) 0.0226(12) 0.0282(12) -0.0001(9) 0.0048(9) -0.0042(9)
C00U 0.0264(11) 0.0185(11) 0.0227(11) -0.0009(9) 0.0056(9) -0.0040(9)
C00V 0.0175(10) 0.0311(13) 0.0256(12) 0.0049(10) 0.0058(8) 0.0000(9)
C2 0.0202(10) 0.0293(13) 0.0299(12) 0.0004(10) 0.0044(9) 0.0002(9)
C00X 0.0183(10) 0.0268(12) 0.0267(12) 0.0004(9) 0.0044(8) 0.0021(9)
C4 0.0225(11) 0.0208(11) 0.0313(12) -0.0017(10) 0.0041(9) -0.0024(9)
C10 0.0291(11) 0.0184(11) 0.0249(11) -0.0016(9) 0.0034(9) -0.0041(9)
C010 0.0225(11) 0.0252(12) 0.0306(12) 0.0033(10) 0.0057(9) -0.0059(9)
C6 0.0233(10) 0.0226(12) 0.0296(12) -0.0020(10) 0.0038(9) -0.0035(9)
C7 0.0240(11) 0.0238(12) 0.0335(13) 0.0007(10) 0.0058(9) -0.0036(9)
C013 0.0282(11) 0.0236(12) 0.0225(11) 0.0042(9) 0.0068(9) -0.0001(9)
C3 0.0216(10) 0.0263(12) 0.0287(12) -0.0042(10) 0.0039(9) 0.0002(9)
C015 0.0219(11) 0.0288(12) 0.0273(12) 0.0037(10) 0.0009(9) -0.0005(9)
C17 0.0327(12) 0.0266(12) 0.0216(11) 0.0020(10) 0.0082(9) -0.0002(10)
C12 0.0273(11) 0.0318(13) 0.0200(11) 0.0002(10) 0.0049(9) -0.0042(10)
C018 0.0325(12) 0.0332(13) 0.0209(11) -0.0003(10) 0.0060(9) -0.0070(10)
C019 0.0279(12) 0.0257(12) 0.0302(12) -0.0011(10) 0.0116(10) 0.0037(10)
C8 0.0260(11) 0.0284(13) 0.0316(13) 0.0011(10) -0.0007(9) 0.0006(10)
C1 0.0307(12) 0.0327(14) 0.0352(14) -0.0021(11) 0.0099(10) -0.0046(11)
C01C 0.0231(11) 0.0420(15) 0.0322(13) 0.0067(12) 0.0095(10) -0.0021(11)
C15 0.0317(12) 0.0258(13) 0.0382(14) 0.0027(11) 0.0110(11) 0.0078(10)
C13 0.0284(12) 0.0431(16) 0.0287(13) 0.0015(11) 0.0012(10) 0.0029(11)
C01F 0.0319(13) 0.0306(14) 0.0417(15) 0.0013(12) -0.0060(11) -0.0014(11)
C01G 0.0345(14) 0.0468(17) 0.0374(15) 0.0029(13) 0.0202(12) 0.0050(12)
C14 0.0333(14) 0.0527(18) 0.0432(16) 0.0071(14) 0.0156(12) 0.0082(13)

loop_
_atom_type_symbol
_atom_type_description
_atom_type_scat_dispersion_real
_atom_type_scat_dispersion_imag
_atom_type_scat_source
C C 0.0181 0.0091 'International Tables Vol C Tables 4.2.6.8 and 6.1.1.4'
H H 0.0000 0.0000 'International Tables Vol C Tables 4.2.6.8 and 6.1.1.4'
F F 0.0727 0.0534 'International Tables Vol C Tables 4.2.6.8 and 6.1.1.4'
N N 0.0311 0.0180 'International Tables Vol C Tables 4.2.6.8 and 6.1.1.4'
O O 0.0492 0.0322 'International Tables Vol C Tables 4.2.6.8 and 6.1.1.4'
P P 0.2955 0.4335 'International Tables Vol C Tables 4.2.6.8 and 6.1.1.4'

loop_
_geom_angle_atom_site_label_1
_geom_angle_atom_site_label_2
_geom_angle_atom_site_label_3
_geom_angle
O003 P001 C00K 105.99(9)
O005 P001 O003 101.82(9)
O005 P001 C00K 104.08(9)
O006 P001 O003 114.14(9)
O006 P001 O005 115.95(9)
O006 P001 C00K 113.55(10)
O1 P002 O3 114.18(9)
O1 P002 O2 116.01(9)
O1 P002 C11 114.33(10)
O3 P002 C11 105.84(10)
O2 P002 O3 102.19(9)
O2 P002 C11 102.82(9)
C019 O003 P001 118.42(14)
C018 O005 P001 123.06(15)
C15 O3 P002 118.04(15)
C12 O2 P002 122.62(15)
C00K N00F H00F 117.8
C00L N00F H00F 117.8
C00L N00F C00K 124.47(19)
H1WA O1W H1WB 109.5
C16 N1 H1 118.8
C16 N1 C11 122.40(19)
C11 N1 H1 118.8
N00F C00K P001 115.02(15)
N00F C00K C00N 115.69(18)
N00F C00K C00U 119.32(18)
C00N C00K P001 120.56(16)
C00U C00K P001 116.27(16)
C00U C00K C00N 58.52(14)
O009 C00L N00F 123.7(2)
O009 C00L C013 121.6(2)
N00F C00L C013 114.69(19)
C00Q C00M H00M 119.5
C00X C00M H00M 119.5
C00X C00M C00Q 121.1(2)
C00Q C00N C00K 121.60(18)
C00Q C00N C015 111.13(18)
C00U C00N C00K 60.28(14)
C00U C00N C00Q 122.4(2)
C00U C00N C015 116.9(2)
C015 C00N C00K 116.12(19)
O4 C16 N1 123.1(2)
O4 C16 C17 121.8(2)
N1 C16 C17 115.1(2)
C4 C5 C9 120.6(2)
C6 C5 C9 120.7(2)
C6 C5 C4 118.5(2)
C00M C00Q C00N 119.8(2)
C00T C00Q C00M 118.9(2)
C00T C00Q C00N 120.9(2)
N1 C11 P002 113.83(15)
N1 C11 C9 117.72(18)
N1 C11 C10 118.60(19)
C9 C11 P002 119.86(16)
C10 C11 P002 117.63(16)
C10 C11 C9 58.42(14)
C5 C9 C11 120.34(19)
C5 C9 C8 112.39(19)
C10 C9 C5 120.1(2)
C10 C9 C11 60.13(14)
C10 C9 C8 117.6(2)
C8 C9 C11 117.09(19)
C00Q C00T H00T 119.7
C010 C00T C00Q 120.5(2)
C010 C00T H00T 119.7
C00K C00U H00A 117.6
C00K C00U H00B 117.6
C00N C00U C00K 61.20(14)
C00N C00U H00A 117.6
C00N C00U H00B 117.6
H00A C00U H00B 114.8
C00X C00V C01C 119.1(2)
C010 C00V C00X 120.5(2)
C010 C00V C01C 120.3(2)
C7 C2 C1 119.7(2)
C3 C2 C7 120.5(2)
C3 C2 C1 119.8(2)
C00M C00X C00V 119.2(2)
C00M C00X H00X 120.4
C00V C00X H00X 120.4
C5 C4 H4 119.4
C3 C4 C5 121.2(2)
C3 C4 H4 119.4
C11 C10 H10A 117.6
C11 C10 H10B 117.6
C9 C10 C11 61.45(14)
C9 C10 H10A 117.6
C9 C10 H10B 117.6
H10A C10 H10B 114.7
C00T C010 H010 120.1
C00V C010 C00T 119.7(2)
C00V C010 H010 120.1
C5 C6 H6 119.6
C7 C6 C5 120.7(2)
C7 C6 H6 119.6
C2 C7 H7 120.2
C6 C7 C2 119.6(2)
C6 C7 H7 120.2
C00L C013 H01A 109.5
C00L C013 H01B 109.5
C00L C013 H01C 109.5
H01A C013 H01B 109.5
H01A C013 H01C 109.5
H01B C013 H01C 109.5
C2 C3 H3 120.3
C4 C3 C2 119.4(2)
C4 C3 H3 120.3
C00N C015 H01D 109.5
C00N C015 H01E 109.5
C00N C015 H01F 109.5
H01D C015 H01E 109.5
H01D C015 H01F 109.5
H01E C015 H01F 109.5
C16 C17 H17A 109.5
C16 C17 H17B 109.5
C16 C17 H17C 109.5
H17A C17 H17B 109.5
H17A C17 H17C 109.5
H17B C17 H17C 109.5
O2 C12 H12A 109.3
O2 C12 H12B 109.3
O2 C12 C13 111.83(19)
H12A C12 H12B 107.9
C13 C12 H12A 109.3
C13 C12 H12B 109.3
O005 C018 H01G 109.5
O005 C018 H01H 109.5
O005 C018 C01F 110.8(2)
H01G C018 H01H 108.1
C01F C018 H01G 109.5
C01F C018 H01H 109.5
O003 C019 H01I 110.1
O003 C019 H01J 110.1
O003 C019 C01G 107.8(2)
H01I C019 H01J 108.5
C01G C019 H01I 110.1
C01G C019 H01J 110.1
C9 C8 H8A 109.5
C9 C8 H8B 109.5
C9 C8 H8C 109.5
H8A C8 H8B 109.5
H8A C8 H8C 109.5
H8B C8 H8C 109.5
F3 C1 C2 111.1(2)
F1 C1 F3 103.6(2)
F1 C1 C2 113.3(2)
F2 C1 F3 106.1(2)
F2 C1 F1 108.4(2)
F2 C1 C2 113.5(2)
F00A C01C C00V 113.0(2)
F00E C01C F00A 105.6(2)
F00E C01C C00V 112.5(2)
F00I C01C F00A 105.4(2)
F00I C01C F00E 107.5(3)
F00I C01C C00V 112.2(2)
O3 C15 H15A 110.1
O3 C15 H15B 110.1
O3 C15 C14 108.1(2)
H15A C15 H15B 108.4
C14 C15 H15A 110.1
C14 C15 H15B 110.1
C12 C13 H13A 109.5
C12 C13 H13B 109.5
C12 C13 H13C 109.5
H13A C13 H13B 109.5
H13A C13 H13C 109.5
H13B C13 H13C 109.5
C018 C01F H01K 109.5
C018 C01F H01L 109.5
C018 C01F H01M 109.5
H01K C01F H01L 109.5
H01K C01F H01M 109.5
H01L C01F H01M 109.5
C019 C01G H01N 109.5
C019 C01G H01O 109.5
C019 C01G H01P 109.5
H01N C01G H01O 109.5
H01N C01G H01P 109.5
H01O C01G H01P 109.5
C15 C14 H14A 109.5
C15 C14 H14B 109.5
C15 C14 H14C 109.5
H14A C14 H14B 109.5
H14A C14 H14C 109.5
H14B C14 H14C 109.5

loop_
_geom_bond_atom_site_label_1
_geom_bond_atom_site_label_2
_geom_bond_distance
P001 O003 1.5812(15)
P001 O005 1.5661(16)
P001 O006 1.4739(16)
P001 C00K 1.793(2)
P002 O1 1.4728(16)
P002 O3 1.5792(16)
P002 O2 1.5719(16)
P002 C11 1.798(2)
O003 C019 1.459(3)
O005 C018 1.461(3)
O3 C15 1.457(3)
O2 C12 1.462(3)
O009 C00L 1.230(3)
F00A C01C 1.332(3)
O4 C16 1.229(3)
F3 C1 1.361(3)
F1 C1 1.328(3)
F00E C01C 1.330(3)
N00F H00F 0.8600
N00F C00K 1.440(3)
N00F C00L 1.348(3)
O1W H1WA 0.8500
O1W H1WB 0.8502
N1 H1 0.8600
N1 C16 1.356(3)
N1 C11 1.439(3)
F00I C01C 1.323(3)
F2 C1 1.307(3)
C00K C00N 1.537(3)
C00K C00U 1.523(3)
C00L C013 1.506(3)
C00M H00M 0.9300
C00M C00Q 1.396(3)
C00M C00X 1.387(3)
C00N C00Q 1.499(3)
C00N C00U 1.495(3)
C00N C015 1.522(3)
C16 C17 1.504(3)
C5 C9 1.501(3)
C5 C4 1.396(3)
C5 C6 1.394(3)
C00Q C00T 1.394(3)
C11 C9 1.537(3)
C11 C10 1.518(3)
C9 C10 1.491(3)
C9 C8 1.519(3)
C00T H00T 0.9300
C00T C010 1.391(3)
C00U H00A 0.9700
C00U H00B 0.9700
C00V C00X 1.392(3)
C00V C010 1.387(3)
C00V C01C 1.498(3)
C2 C7 1.390(3)
C2 C3 1.385(3)
C2 C1 1.494(3)
C00X H00X 0.9300
C4 H4 0.9300
C4 C3 1.384(3)
C10 H10A 0.9700
C10 H10B 0.9700
C010 H010 0.9300
C6 H6 0.9300
C6 C7 1.388(3)
C7 H7 0.9300
C013 H01A 0.9600
C013 H01B 0.9600
C013 H01C 0.9600
C3 H3 0.9300
C015 H01D 0.9600
C015 H01E 0.9600
C015 H01F 0.9600
C17 H17A 0.9600
C17 H17B 0.9600
C17 H17C 0.9600
C12 H12A 0.9700
C12 H12B 0.9700
C12 C13 1.498(3)
C018 H01G 0.9700
C018 H01H 0.9700
C018 C01F 1.492(3)
C019 H01I 0.9700
C019 H01J 0.9700
C019 C01G 1.507(3)
C8 H8A 0.9600
C8 H8B 0.9600
C8 H8C 0.9600
C15 H15A 0.9700
C15 H15B 0.9700
C15 C14 1.507(4)
C13 H13A 0.9600
C13 H13B 0.9600
C13 H13C 0.9600
C01F H01K 0.9600
C01F H01L 0.9600
C01F H01M 0.9600
C01G H01N 0.9600
C01G H01O 0.9600
C01G H01P 0.9600
C14 H14A 0.9600
C14 H14B 0.9600
C14 H14C 0.9600
